data_4081220
loop_
_publ_author_name
'Kwan Huang, Enrique'
'Cheung, Wai-Man'
'Chan, Sharon Lai-Fung'
'Sung, Herman H. Y.'
'Williams, Ian D.'
'Leung, Wa-Hung'

_publ_section_title
;
 Synthesis, Structure, and Reactivity of Trigonal Bipyramidal
 Ruthenium(IV) Trialkyl Complexes
;
_journal_issue 16
_journal_name_full Organometallics
_journal_page_first 4483
_journal_paper_doi 10.1021/om400183n
_journal_volume 32
_journal_year 2013
_chemical_formula_moiety '2(C31 H48 N P Ru S Si3), C2.5 O0.25'
_chemical_formula_sum 'C64.5 H96 N2 O0.25 P2 Ru2 S2 Si6'
_chemical_formula_weight 1400.17
_chemical_name_systematic
;
 ? 
;
_space_group_IT_number 14
_space_group_name_Hall '-P 2ybc'
_symmetry_cell_setting monoclinic
_symmetry_space_group_name_Hall '-P 2ybc'
_symmetry_space_group_name_H-M 'P 1 21/c 1'
_atom_sites_solution_hydrogens geom
_atom_sites_solution_primary direct
_atom_sites_solution_secondary difmap
_audit_creation_date 2012-02-15
_audit_creation_method
;
  Olex2 1.2-beta
  (compiled Jan 17 2012 15:45:47, GUI svn.r4036)
;
_cell_angle_alpha 90.00
_cell_angle_beta 96.252(4)
_cell_angle_gamma 90.00
_cell_formula_units_Z 4
_cell_length_a 20.1717(8)
_cell_length_b 19.8722(7)
_cell_length_c 20.4513(7)
_cell_measurement_reflns_used 4355
_cell_measurement_temperature 173.00(14)
_cell_measurement_theta_max 71.7572
_cell_measurement_theta_min 3.1283
_cell_volume 8149.3(5)
_computing_cell_refinement
;
CrysAlisPro, Agilent Technologies,
Version 1.171.35.19 (release 27-10-2011 CrysAlis171 .NET)
(compiled Oct 27 2011,15:02:11)
;
_computing_data_collection
;
CrysAlisPro, Agilent Technologies,
Version 1.171.35.19 (release 27-10-2011 CrysAlis171 .NET)
(compiled Oct 27 2011,15:02:11)
;
_computing_data_reduction
;
CrysAlisPro, Agilent Technologies,
Version 1.171.35.19 (release 27-10-2011 CrysAlis171 .NET)
(compiled Oct 27 2011,15:02:11)
;
_computing_molecular_graphics
;
O. V. Dolomanov, L. J. Bourhis, R. J. Gildea, J. A. K. Howard and H. Puschmann,
OLEX2: a complete structure solution, refinement and analysis program.
J. Appl. Cryst. (2009). 42, 339-341.
;
_computing_publication_material
;
O. V. Dolomanov, L. J. Bourhis, R. J. Gildea, J. A. K. Howard and H. Puschmann,
OLEX2: a complete structure solution, refinement and analysis program.
J. Appl. Cryst. (2009). 42, 339-341.
;
_computing_structure_refinement
;
XL, G.M. Sheldrick, Acta Cryst.
(2008). A64, 112-122
;
_computing_structure_solution 'SHELXS-97 (Sheldrick, 1990)'
_diffrn_ambient_temperature 173.00(14)
_diffrn_detector_area_resol_mean 15.9578
_diffrn_measured_fraction_theta_full 0.987
_diffrn_measured_fraction_theta_max 0.986
_diffrn_measurement_details
;
  1 omega   44.00   72.00   1.0000   10.0000
omega____ theta____ kappa____ phi______ frames
    -      110.0000  -25.0000   30.0000 28

  2 omega  -26.00   68.00   1.0000    3.0000
omega____ theta____ kappa____ phi______ frames
    -        0.0000   38.0000  -90.0000 94

  3 omega -122.00  -86.00   1.0000    5.0000
omega____ theta____ kappa____ phi______ frames
    -      -55.0000 -153.0000 -146.0000 36

  4 omega   92.00  122.00   1.0000    5.0000
omega____ theta____ kappa____ phi______ frames
    -       55.0000  121.0000  -84.0000 30

  5 omega  -71.00    7.00   1.0000   10.0000
omega____ theta____ kappa____ phi______ frames
    -      -64.0000   38.0000  120.0000 78

  6 omega -136.00  -30.00   1.0000   10.0000
omega____ theta____ kappa____ phi______ frames
    -      -64.0000    0.0000   90.0000 106

  7 omega   38.00   71.00   1.0000   10.0000
omega____ theta____ kappa____ phi______ frames
    -      110.0000  -38.0000  120.0000 33

  8 omega   40.00   79.00   1.0000   10.0000
omega____ theta____ kappa____ phi______ frames
    -      110.0000  -50.0000  -90.0000 39

  9 omega   76.00  177.00   1.0000   10.0000
omega____ theta____ kappa____ phi______ frames
    -      110.0000   25.0000    0.0000 101

 10 omega   54.00   83.00   1.0000   10.0000
omega____ theta____ kappa____ phi______ frames
    -      110.0000  -50.0000  -60.0000 29

 11 omega   37.00   72.00   1.0000   10.0000
omega____ theta____ kappa____ phi______ frames
    -      110.0000  -25.0000   60.0000 35

 12 omega   41.00   71.00   1.0000   10.0000
omega____ theta____ kappa____ phi______ frames
    -      110.0000  -38.0000   90.0000 30

 13 omega   38.00   70.00   1.0000   10.0000
omega____ theta____ kappa____ phi______ frames
    -      110.0000  -38.0000  -30.0000 32

 14 omega   89.00  177.00   1.0000   10.0000
omega____ theta____ kappa____ phi______ frames
    -      110.0000   64.0000   60.0000 88
;
_diffrn_measurement_device 'kappa diffractometer'
_diffrn_measurement_device_type 'Xcalibur, Sapphire3, Gemini ultra'
_diffrn_measurement_method '\w scans'
_diffrn_orient_matrix_UB_11 0.0319253000
_diffrn_orient_matrix_UB_12 -0.0506677000
_diffrn_orient_matrix_UB_13 -0.0440955000
_diffrn_orient_matrix_UB_21 -0.0415924000
_diffrn_orient_matrix_UB_22 0.0294585000
_diffrn_orient_matrix_UB_23 -0.0610045000
_diffrn_orient_matrix_UB_31 0.0562656000
_diffrn_orient_matrix_UB_32 0.0507046000
_diffrn_orient_matrix_UB_33 -0.0084941000
_diffrn_radiation_monochromator mirror
_diffrn_radiation_probe x-ray
_diffrn_radiation_type CuK\a
_diffrn_radiation_wavelength 1.5418
_diffrn_reflns_av_R_equivalents 0.0811
_diffrn_reflns_av_unetI/netI 0.0941
_diffrn_reflns_limit_h_max 24
_diffrn_reflns_limit_h_min -23
_diffrn_reflns_limit_k_max 23
_diffrn_reflns_limit_k_min -17
_diffrn_reflns_limit_l_max 24
_diffrn_reflns_limit_l_min -23
_diffrn_reflns_number 26609
_diffrn_reflns_theta_full 66.50
_diffrn_reflns_theta_max 67.00
_diffrn_reflns_theta_min 4.66
_diffrn_source 'sealed X-ray tube'
_diffrn_source_current 35
_diffrn_source_power 1.75
_diffrn_source_target Cu
_diffrn_source_voltage 50
_exptl_absorpt_coefficient_mu 4.948
_exptl_absorpt_correction_T_max 1.00000
_exptl_absorpt_correction_T_min 0.63224
_exptl_absorpt_correction_type multi-scan
_exptl_absorpt_process_details
;
CrysAlisPro, Agilent Technologies,
Version 1.171.35.19 (release 27-10-2011 CrysAlis171 .NET)
(compiled Oct 27 2011,15:02:11)
Empirical absorption correction using spherical harmonics,
 implemented in SCALE3 ABSPACK scaling algorithm.
;
_exptl_crystal_colour red
_exptl_crystal_density_diffrn 1.141
_exptl_crystal_density_method 'not measured'
_exptl_crystal_description plate
_exptl_crystal_F_000 2932
_exptl_crystal_size_max 0.37
_exptl_crystal_size_mid 0.33
_exptl_crystal_size_min 0.02
_refine_diff_density_max 0.908
_refine_diff_density_min -0.971
_refine_diff_density_rms 0.097
_refine_ls_extinction_method none
_refine_ls_goodness_of_fit_ref 1.008
_refine_ls_hydrogen_treatment constr
_refine_ls_matrix_type full
_refine_ls_number_parameters 739
_refine_ls_number_reflns 14314
_refine_ls_number_restraints 8
_refine_ls_restrained_S_all 1.008
_refine_ls_R_factor_all 0.0917
_refine_ls_R_factor_gt 0.0607
_refine_ls_shift/su_max 0.001
_refine_ls_shift/su_mean 0.000
_refine_ls_structure_factor_coef Fsqd
_refine_ls_weighting_details 'calc w=1/[\s^2^(Fo^2^)+(0.0640P)^2^+0.0000P] where P=(Fo^2^+2Fc^2^)/3'
_refine_ls_weighting_scheme calc
_refine_ls_wR_factor_gt 0.1409
_refine_ls_wR_factor_ref 0.1583
_reflns_number_gt 10046
_reflns_number_total 14314
_reflns_threshold_expression >2sigma(I)
_cod_data_source_file om400183n_si_002.cif
_cod_data_source_block erq36cult
_cod_depositor_comments
;
The following automatic conversions were performed:

'_symmetry_cell_setting' value 'Monoclinic' changed to 'monoclinic'
according to /home/saulius/struct/CIF-dictionaries/cif_core.dic
dictionary named 'cif_core.dic' version 2.4.2 from 2011-04-26.

Automatic conversion script
Id: cif_fix_values 1891 2012-01-12 08:04:46Z andrius 
;
_cod_original_sg_symbol_H-M P2(1)/c
_cod_original_formula_sum 'C64.50 H96 N2 O0.25 P2 Ru2 S2 Si6'
_cod_database_code 4081220
_reflns_odcompleteness_completeness 98.48
_reflns_odcompleteness_iscentric 1
_reflns_odcompleteness_theta 68.13

loop_
_space_group_symop_id
_space_group_symop_operation_xyz
1 'x, y, z'
2 '-x, y+1/2, -z+1/2'
3 '-x, -y, -z'
4 'x, -y-1/2, z-1/2'

loop_
_atom_site_label
_atom_site_type_symbol
_atom_site_fract_x
_atom_site_fract_y
_atom_site_fract_z
_atom_site_U_iso_or_equiv
_atom_site_adp_type
_atom_site_occupancy
_atom_site_symmetry_multiplicity
_atom_site_calc_flag
_atom_site_refinement_flags
_atom_site_disorder_assembly
_atom_site_disorder_group
Ru1 Ru 0.05386(2) 0.552458(19) 0.738259(19) 0.03590(11) Uani 1 1 d . . .
S1 S 0.13396(9) 0.64473(11) 0.54486(9) 0.0729(5) Uani 1 1 d . . .
P1 P 0.03102(7) 0.52889(7) 0.84240(6) 0.0359(3) Uani 1 1 d . . .
Si1 Si 0.01041(9) 0.71804(7) 0.71529(7) 0.0456(4) Uani 1 1 d . . .
Si2 Si -0.03931(8) 0.45306(8) 0.62915(7) 0.0445(4) Uani 1 1 d . . .
Si3 Si 0.21753(8) 0.51298(10) 0.73089(9) 0.0570(4) Uani 1 1 d . . .
N1 N 0.0774(2) 0.5802(2) 0.6454(2) 0.0429(11) Uani 1 1 d . . .
C1 C -0.0109(3) 0.6287(3) 0.7386(2) 0.0434(13) Uani 1 1 d . . .
H1A H -0.0509 0.6155 0.7091 0.052 Uiso 1 1 calc R . .
H1B H -0.0247 0.6309 0.7836 0.052 Uiso 1 1 calc R . .
C2 C 0.0168(3) 0.4614(3) 0.7092(2) 0.0396(12) Uani 1 1 d . . .
H2A H 0.0553 0.4309 0.7066 0.048 Uiso 1 1 calc R . .
H2B H -0.0082 0.4441 0.7447 0.048 Uiso 1 1 calc R . .
C3 C 0.1517(3) 0.5612(3) 0.7725(3) 0.0416(12) Uani 1 1 d . . .
H3A H 0.1633 0.6096 0.7712 0.050 Uiso 1 1 calc R . .
H3B H 0.1564 0.5477 0.8194 0.050 Uiso 1 1 calc R . .
C4 C -0.0200(4) 0.7324(3) 0.6280(3) 0.0616(17) Uani 1 1 d . . .
H4A H 0.0041 0.7029 0.6003 0.092 Uiso 1 1 calc R . .
H4B H -0.0125 0.7795 0.6166 0.092 Uiso 1 1 calc R . .
H4C H -0.0678 0.7224 0.6208 0.092 Uiso 1 1 calc R . .
C5 C 0.0999(3) 0.7404(3) 0.7291(3) 0.0578(16) Uani 1 1 d . . .
H5A H 0.1171 0.7299 0.7746 0.087 Uiso 1 1 calc R . .
H5B H 0.1053 0.7886 0.7210 0.087 Uiso 1 1 calc R . .
H5C H 0.1247 0.7145 0.6990 0.087 Uiso 1 1 calc R . .
C6 C -0.0388(3) 0.7724(3) 0.7669(3) 0.0569(16) Uani 1 1 d . . .
H6A H -0.0864 0.7634 0.7559 0.085 Uiso 1 1 calc R . .
H6B H -0.0296 0.8199 0.7583 0.085 Uiso 1 1 calc R . .
H6C H -0.0260 0.7625 0.8135 0.085 Uiso 1 1 calc R . .
C7 C -0.0881(3) 0.5292(3) 0.6007(3) 0.0592(16) Uani 1 1 d . . .
H7A H -0.1155 0.5435 0.6349 0.089 Uiso 1 1 calc R . .
H7B H -0.1170 0.5186 0.5604 0.089 Uiso 1 1 calc R . .
H7C H -0.0574 0.5656 0.5919 0.089 Uiso 1 1 calc R . .
C8 C -0.1008(3) 0.3861(3) 0.6431(3) 0.0543(15) Uani 1 1 d . . .
H8A H -0.0771 0.3441 0.6555 0.081 Uiso 1 1 calc R . .
H8B H -0.1307 0.3789 0.6027 0.081 Uiso 1 1 calc R . .
H8C H -0.1269 0.3999 0.6785 0.081 Uiso 1 1 calc R . .
C9 C 0.0151(3) 0.4274(4) 0.5656(3) 0.0619(17) Uani 1 1 d . . .
H9A H 0.0460 0.4641 0.5585 0.093 Uiso 1 1 calc R . .
H9B H -0.0126 0.4175 0.5243 0.093 Uiso 1 1 calc R . .
H9C H 0.0404 0.3872 0.5805 0.093 Uiso 1 1 calc R . .
C10 C 0.1883(4) 0.4468(6) 0.6710(5) 0.132(5) Uani 1 1 d . . .
H10A H 0.1716 0.4083 0.6943 0.197 Uiso 1 1 calc R . .
H10B H 0.2254 0.4322 0.6472 0.197 Uiso 1 1 calc R . .
H10C H 0.1524 0.4647 0.6397 0.197 Uiso 1 1 calc R . .
C11 C 0.2749(4) 0.4733(6) 0.7956(4) 0.108(3) Uani 1 1 d . . .
H11A H 0.2937 0.5078 0.8265 0.162 Uiso 1 1 calc R . .
H11B H 0.3110 0.4509 0.7757 0.162 Uiso 1 1 calc R . .
H11C H 0.2505 0.4401 0.8192 0.162 Uiso 1 1 calc R . .
C12 C 0.2647(4) 0.5755(6) 0.6855(5) 0.119(4) Uani 1 1 d . . .
H12A H 0.2388 0.5869 0.6436 0.179 Uiso 1 1 calc R . .
H12B H 0.3076 0.5561 0.6770 0.179 Uiso 1 1 calc R . .
H12C H 0.2725 0.6164 0.7121 0.179 Uiso 1 1 calc R . .
C13 C 0.1007(3) 0.6058(3) 0.6036(3) 0.0434(13) Uani 1 1 d . . .
C21 C 0.0224(3) 0.6035(3) 0.8928(2) 0.0399(12) Uani 1 1 d . . .
C22 C 0.0718(3) 0.6526(3) 0.8947(3) 0.0430(12) Uani 1 1 d . . .
H22 H 0.1094 0.6455 0.8713 0.052 Uiso 1 1 calc R . .
C23 C 0.0671(3) 0.7116(3) 0.9300(3) 0.0486(14) Uani 1 1 d . . .
H23 H 0.1015 0.7443 0.9313 0.058 Uiso 1 1 calc R . .
C24 C 0.0119(3) 0.7224(3) 0.9634(3) 0.0529(15) Uani 1 1 d . . .
H24 H 0.0081 0.7629 0.9874 0.063 Uiso 1 1 calc R . .
C25 C -0.0375(3) 0.6744(3) 0.9616(3) 0.0594(17) Uani 1 1 d . . .
H25 H -0.0754 0.6818 0.9845 0.071 Uiso 1 1 calc R . .
C26 C -0.0322(3) 0.6160(3) 0.9271(3) 0.0481(14) Uani 1 1 d . . .
H26 H -0.0666 0.5832 0.9265 0.058 Uiso 1 1 calc R . .
C31 C -0.0458(3) 0.4824(3) 0.8498(3) 0.0388(12) Uani 1 1 d . . .
C32 C -0.1035(3) 0.4996(3) 0.8098(3) 0.0534(15) Uani 1 1 d . . .
H32 H -0.1020 0.5353 0.7792 0.064 Uiso 1 1 calc R . .
C33 C -0.1633(3) 0.4660(4) 0.8134(3) 0.0636(18) Uani 1 1 d . . .
H33 H -0.2025 0.4794 0.7865 0.076 Uiso 1 1 calc R . .
C34 C -0.1649(3) 0.4128(4) 0.8567(3) 0.0620(17) Uani 1 1 d . . .
H34 H -0.2054 0.3890 0.8591 0.074 Uiso 1 1 calc R . .
C35 C -0.1083(3) 0.3942(3) 0.8964(3) 0.0603(17) Uani 1 1 d . . .
H35 H -0.1097 0.3574 0.9259 0.072 Uiso 1 1 calc R . .
C36 C -0.0493(3) 0.4290(3) 0.8932(3) 0.0467(13) Uani 1 1 d . . .
H36 H -0.0107 0.4163 0.9211 0.056 Uiso 1 1 calc R . .
C41 C 0.0933(3) 0.4792(3) 0.8928(3) 0.0422(12) Uani 1 1 d . . .
C42 C 0.1217(3) 0.4989(3) 0.9545(3) 0.0497(14) Uani 1 1 d . . .
H42 H 0.1086 0.5404 0.9723 0.060 Uiso 1 1 calc R . .
C43 C 0.1694(3) 0.4591(4) 0.9911(3) 0.0618(18) Uani 1 1 d . . .
H43 H 0.1899 0.4743 1.0325 0.074 Uiso 1 1 calc R . .
C44 C 0.1863(3) 0.3980(4) 0.9666(4) 0.0653(19) Uani 1 1 d . . .
H44 H 0.2173 0.3698 0.9919 0.078 Uiso 1 1 calc R . .
C45 C 0.1585(3) 0.3775(4) 0.9055(4) 0.0664(19) Uani 1 1 d . . .
H45 H 0.1708 0.3353 0.8886 0.080 Uiso 1 1 calc R . .
C46 C 0.1131(3) 0.4176(3) 0.8687(3) 0.0528(15) Uani 1 1 d . . .
H46 H 0.0950 0.4031 0.8262 0.063 Uiso 1 1 calc R . .
Ru2 Ru 0.42982(2) 0.76611(2) 0.569363(19) 0.03950(12) Uani 1 1 d . . .
S2 S 0.34878(10) 0.98779(9) 0.62218(10) 0.0709(5) Uani 1 1 d . . .
P2 P 0.46060(7) 0.65965(7) 0.54359(7) 0.0412(3) Uani 1 1 d . . .
Si4 Si 0.29417(8) 0.80627(9) 0.46320(8) 0.0499(4) Uani 1 1 d . . .
Si5 Si 0.39867(11) 0.76623(10) 0.72903(8) 0.0596(5) Uani 1 1 d . . .
Si6 Si 0.55685(10) 0.87302(11) 0.55082(12) 0.0712(6) Uani 1 1 d . . .
N2 N 0.3996(2) 0.8624(2) 0.5925(2) 0.0483(11) Uani 1 1 d . . .
C51 C 0.3829(3) 0.7732(3) 0.4770(2) 0.0413(12) Uani 1 1 d . . .
H51A H 0.4106 0.8023 0.4516 0.050 Uiso 1 1 calc R . .
H51B H 0.3829 0.7278 0.4571 0.050 Uiso 1 1 calc R . .
C52 C 0.3836(3) 0.7264(3) 0.6439(3) 0.0468(14) Uani 1 1 d . . .
H52A H 0.3350 0.7275 0.6303 0.056 Uiso 1 1 calc R . .
H52B H 0.3967 0.6785 0.6483 0.056 Uiso 1 1 calc R . .
C53 C 0.5272(3) 0.7917(3) 0.5854(3) 0.0554(15) Uani 1 1 d . . .
H53A H 0.5394 0.7929 0.6336 0.067 Uiso 1 1 calc R . .
H53B H 0.5532 0.7548 0.5680 0.067 Uiso 1 1 calc R . .
C54 C 0.2522(3) 0.7576(4) 0.3918(3) 0.071(2) Uani 1 1 d . . .
H54A H 0.2762 0.7646 0.3532 0.107 Uiso 1 1 calc R . .
H54B H 0.2061 0.7731 0.3821 0.107 Uiso 1 1 calc R . .
H54C H 0.2525 0.7096 0.4028 0.107 Uiso 1 1 calc R . .
C55 C 0.2966(4) 0.8974(4) 0.4410(4) 0.084(2) Uani 1 1 d . . .
H55A H 0.3165 0.9232 0.4790 0.126 Uiso 1 1 calc R . .
H55B H 0.2511 0.9135 0.4281 0.126 Uiso 1 1 calc R . .
H55C H 0.3233 0.9032 0.4042 0.126 Uiso 1 1 calc R . .
C56 C 0.2444(3) 0.7954(4) 0.5336(3) 0.069(2) Uani 1 1 d . . .
H56A H 0.2421 0.7475 0.5446 0.103 Uiso 1 1 calc R . .
H56B H 0.1992 0.8128 0.5218 0.103 Uiso 1 1 calc R . .
H56C H 0.2656 0.8202 0.5718 0.103 Uiso 1 1 calc R . .
C57 C 0.3261(4) 0.8203(4) 0.7415(3) 0.074(2) Uani 1 1 d . . .
H57A H 0.3239 0.8580 0.7104 0.111 Uiso 1 1 calc R . .
H57B H 0.3310 0.8378 0.7866 0.111 Uiso 1 1 calc R . .
H57C H 0.2850 0.7938 0.7341 0.111 Uiso 1 1 calc R . .
C58 C 0.4054(5) 0.6953(4) 0.7890(3) 0.086(3) Uani 1 1 d . . .
H58A H 0.3639 0.6692 0.7841 0.130 Uiso 1 1 calc R . .
H58B H 0.4131 0.7132 0.8338 0.130 Uiso 1 1 calc R . .
H58C H 0.4427 0.6661 0.7805 0.130 Uiso 1 1 calc R . .
C59 C 0.4760(4) 0.8169(4) 0.7475(4) 0.086(2) Uani 1 1 d . . .
H59A H 0.5148 0.7896 0.7396 0.129 Uiso 1 1 calc R . .
H59B H 0.4801 0.8312 0.7936 0.129 Uiso 1 1 calc R . .
H59C H 0.4739 0.8566 0.7189 0.129 Uiso 1 1 calc R . .
C60 C 0.6455(4) 0.8575(5) 0.5348(5) 0.111(3) Uani 1 1 d . . .
H60A H 0.6729 0.8490 0.5765 0.167 Uiso 1 1 calc R . .
H60B H 0.6626 0.8971 0.5135 0.167 Uiso 1 1 calc R . .
H60C H 0.6473 0.8183 0.5059 0.167 Uiso 1 1 calc R . .
C61 C 0.5110(4) 0.9005(4) 0.4712(4) 0.091(3) Uani 1 1 d . . .
H61A H 0.5123 0.8645 0.4386 0.137 Uiso 1 1 calc R . .
H61B H 0.5321 0.9410 0.4555 0.137 Uiso 1 1 calc R . .
H61C H 0.4646 0.9104 0.4775 0.137 Uiso 1 1 calc R . .
C62 C 0.5541(4) 0.9415(4) 0.6137(5) 0.092(3) Uani 1 1 d . . .
H62A H 0.5076 0.9522 0.6190 0.138 Uiso 1 1 calc R . .
H62B H 0.5763 0.9818 0.5990 0.138 Uiso 1 1 calc R . .
H62C H 0.5770 0.9264 0.6558 0.138 Uiso 1 1 calc R . .
C63 C 0.3783(3) 0.9147(3) 0.6044(3) 0.0502(14) Uani 1 1 d . . .
C71 C 0.4833(3) 0.6037(3) 0.6141(3) 0.0497(14) Uani 1 1 d . . .
C72 C 0.5301(4) 0.6266(4) 0.6652(3) 0.0679(19) Uani 1 1 d . . .
H72 H 0.5501 0.6696 0.6624 0.081 Uiso 1 1 calc R . .
C73 C 0.5469(4) 0.5864(4) 0.7194(4) 0.081(2) Uani 1 1 d . . .
H73 H 0.5782 0.6024 0.7540 0.097 Uiso 1 1 calc R . .
C74 C 0.5196(4) 0.5245(4) 0.7243(3) 0.071(2) Uani 1 1 d . . .
H74 H 0.5319 0.4972 0.7618 0.086 Uiso 1 1 calc R . .
C75 C 0.4736(4) 0.5013(4) 0.6741(4) 0.0690(19) Uani 1 1 d . . .
H75 H 0.4541 0.4581 0.6777 0.083 Uiso 1 1 calc R . .
C76 C 0.4555(3) 0.5401(3) 0.6185(3) 0.0554(16) Uani 1 1 d . . .
H76 H 0.4246 0.5233 0.5840 0.066 Uiso 1 1 calc R . .
C81 C 0.5331(3) 0.6536(3) 0.4969(3) 0.0476(14) Uani 1 1 d . . .
C82 C 0.5810(3) 0.6036(3) 0.5085(3) 0.0574(16) Uani 1 1 d . . .
H82 H 0.5773 0.5716 0.5424 0.069 Uiso 1 1 calc R . .
C83 C 0.6343(4) 0.5999(4) 0.4710(4) 0.075(2) Uani 1 1 d . . .
H83 H 0.6673 0.5659 0.4797 0.090 Uiso 1 1 calc R . .
C84 C 0.6392(4) 0.6456(4) 0.4211(4) 0.075(2) Uani 1 1 d . . .
H84 H 0.6752 0.6428 0.3949 0.090 Uiso 1 1 calc R . .
C85 C 0.5925(4) 0.6949(4) 0.4093(4) 0.075(2) Uani 1 1 d . . .
H85 H 0.5959 0.7263 0.3748 0.090 Uiso 1 1 calc R . .
C86 C 0.5406(3) 0.6991(4) 0.4472(3) 0.0584(17) Uani 1 1 d . . .
H86 H 0.5089 0.7344 0.4391 0.070 Uiso 1 1 calc R . .
C91 C 0.3965(3) 0.6123(3) 0.4920(3) 0.0440(13) Uani 1 1 d . . .
C92 C 0.4089(3) 0.5809(3) 0.4341(3) 0.0511(14) Uani 1 1 d . . .
H92 H 0.4528 0.5816 0.4212 0.061 Uiso 1 1 calc R . .
C93 C 0.3583(3) 0.5483(3) 0.3946(3) 0.0594(16) Uani 1 1 d . . .
H93 H 0.3672 0.5281 0.3543 0.071 Uiso 1 1 calc R . .
C94 C 0.2951(3) 0.5458(3) 0.4144(3) 0.0633(17) Uani 1 1 d . . .
H94 H 0.2603 0.5235 0.3878 0.076 Uiso 1 1 calc R . .
C95 C 0.2824(3) 0.5752(3) 0.4722(3) 0.0591(16) Uani 1 1 d . . .
H95 H 0.2389 0.5727 0.4859 0.071 Uiso 1 1 calc R . .
C96 C 0.3322(3) 0.6085(3) 0.5107(3) 0.0518(15) Uani 1 1 d . . .
H96 H 0.3226 0.6291 0.5505 0.062 Uiso 1 1 calc R . .
C1S C 0.180(3) 0.325(3) 0.508(2) 0.17(2) Uiso 0.25 1 d PD . .
C2S C 0.223(2) 0.307(2) 0.4554(18) 0.111(13) Uiso 0.25 1 d PD . .
C3S C 0.2395(17) 0.3338(17) 0.3911(17) 0.188(13) Uiso 0.50 1 d PD A .
C4S C 0.255(2) 0.310(2) 0.3249(19) 0.240(18) Uiso 0.50 1 d PD . .
C5S C 0.283(4) 0.266(4) 0.274(4) 0.25(4) Uiso 0.25 1 d PD A 1
C6S C 0.259(5) 0.291(6) 0.206(5) 0.28(5) Uiso 0.25 1 d PD A 1
C11S C 0.226(3) 0.301(3) 0.142(3) 0.18(2) Uiso 0.25 1 d PD A 2
O13S O 0.242(3) 0.350(3) 0.268(2) 0.23(2) Uiso 0.25 1 d PD A 2
C12S C 0.241(4) 0.347(4) 0.200(3) 0.23(4) Uiso 0.25 1 d PD A 2

loop_
_atom_site_aniso_label
_atom_site_aniso_U_11
_atom_site_aniso_U_22
_atom_site_aniso_U_33
_atom_site_aniso_U_23
_atom_site_aniso_U_13
_atom_site_aniso_U_12
Ru1 0.0362(2) 0.0328(2) 0.0395(2) 0.00029(16) 0.00793(16) -0.00280(17)
S1 0.0631(11) 0.0977(14) 0.0619(10) 0.0272(10) 0.0244(8) -0.0018(10)
P1 0.0336(7) 0.0348(6) 0.0400(7) 0.0008(5) 0.0079(5) -0.0027(6)
Si1 0.0576(10) 0.0344(7) 0.0447(8) 0.0035(6) 0.0055(7) -0.0017(7)
Si2 0.0466(9) 0.0437(8) 0.0428(8) -0.0017(6) 0.0028(7) -0.0050(7)
Si3 0.0359(9) 0.0789(12) 0.0574(10) -0.0075(9) 0.0110(7) 0.0039(9)
N1 0.045(3) 0.043(2) 0.043(2) 0.000(2) 0.016(2) -0.010(2)
C1 0.057(4) 0.038(3) 0.037(3) 0.000(2) 0.010(2) -0.012(3)
C2 0.048(3) 0.035(3) 0.036(3) 0.001(2) 0.006(2) 0.004(2)
C3 0.036(3) 0.043(3) 0.048(3) 0.000(2) 0.013(2) -0.007(2)
C4 0.082(5) 0.050(3) 0.053(4) 0.014(3) 0.006(3) 0.002(4)
C5 0.063(4) 0.042(3) 0.070(4) 0.002(3) 0.009(3) -0.009(3)
C6 0.069(4) 0.039(3) 0.062(4) 0.001(3) 0.005(3) 0.009(3)
C7 0.062(4) 0.053(4) 0.059(4) 0.001(3) -0.009(3) 0.000(3)
C8 0.052(4) 0.050(3) 0.060(4) 0.001(3) 0.004(3) -0.012(3)
C9 0.066(4) 0.070(4) 0.051(3) -0.010(3) 0.010(3) -0.012(4)
C10 0.059(5) 0.161(10) 0.174(10) -0.103(8) 0.007(6) 0.023(6)
C11 0.080(6) 0.153(9) 0.091(6) 0.011(6) 0.007(5) 0.064(6)
C12 0.055(5) 0.171(10) 0.140(8) 0.054(8) 0.046(5) 0.005(6)
C13 0.034(3) 0.048(3) 0.047(3) -0.002(3) 0.002(2) -0.001(3)
C21 0.044(3) 0.037(3) 0.039(3) -0.001(2) 0.006(2) -0.005(2)
C22 0.041(3) 0.040(3) 0.049(3) -0.004(2) 0.011(2) -0.002(3)
C23 0.056(4) 0.045(3) 0.045(3) -0.005(3) 0.007(3) -0.010(3)
C24 0.077(5) 0.038(3) 0.044(3) -0.010(2) 0.011(3) -0.002(3)
C25 0.068(4) 0.058(4) 0.058(4) -0.011(3) 0.033(3) -0.002(3)
C26 0.050(4) 0.046(3) 0.051(3) -0.004(3) 0.019(3) -0.006(3)
C31 0.036(3) 0.035(3) 0.047(3) -0.002(2) 0.011(2) -0.004(2)
C32 0.046(3) 0.058(4) 0.058(4) 0.015(3) 0.009(3) -0.010(3)
C33 0.035(3) 0.089(5) 0.067(4) 0.009(4) 0.004(3) -0.016(3)
C34 0.049(4) 0.071(4) 0.068(4) 0.002(4) 0.016(3) -0.017(4)
C35 0.061(4) 0.054(4) 0.069(4) 0.010(3) 0.018(3) -0.013(3)
C36 0.048(3) 0.050(3) 0.044(3) 0.003(3) 0.008(2) -0.008(3)
C41 0.035(3) 0.042(3) 0.051(3) 0.007(2) 0.014(2) 0.001(3)
C42 0.040(3) 0.061(4) 0.048(3) 0.009(3) 0.004(2) -0.003(3)
C43 0.048(4) 0.081(5) 0.055(4) 0.019(3) -0.002(3) -0.009(4)
C44 0.041(4) 0.077(5) 0.079(5) 0.031(4) 0.011(3) 0.006(4)
C45 0.058(4) 0.061(4) 0.081(5) 0.017(4) 0.011(4) 0.019(4)
C46 0.051(4) 0.056(4) 0.052(3) 0.007(3) 0.009(3) 0.007(3)
Ru2 0.0348(2) 0.0417(2) 0.0423(2) 0.00180(18) 0.00532(17) -0.00075(19)
S2 0.0671(11) 0.0487(9) 0.0969(13) -0.0140(9) 0.0092(10) 0.0042(9)
P2 0.0376(7) 0.0449(7) 0.0412(7) 0.0027(6) 0.0050(6) 0.0030(6)
Si4 0.0359(8) 0.0607(10) 0.0524(9) -0.0102(8) 0.0023(7) 0.0108(8)
Si5 0.0766(13) 0.0617(10) 0.0409(8) -0.0046(8) 0.0076(8) 0.0012(10)
Si6 0.0409(10) 0.0629(12) 0.1099(16) 0.0158(11) 0.0083(10) -0.0102(9)
N2 0.048(3) 0.045(3) 0.052(3) 0.000(2) 0.006(2) -0.003(2)
C51 0.033(3) 0.049(3) 0.042(3) 0.006(2) 0.005(2) 0.005(3)
C52 0.044(3) 0.055(3) 0.043(3) -0.004(3) 0.016(2) -0.002(3)
C53 0.037(3) 0.060(4) 0.068(4) 0.003(3) 0.001(3) -0.005(3)
C54 0.041(4) 0.108(6) 0.064(4) -0.028(4) 0.000(3) 0.014(4)
C55 0.071(5) 0.070(5) 0.106(6) 0.004(4) -0.014(4) 0.035(4)
C56 0.038(3) 0.111(6) 0.059(4) -0.022(4) 0.012(3) 0.010(4)
C57 0.104(6) 0.064(4) 0.060(4) -0.001(3) 0.032(4) 0.004(4)
C58 0.134(8) 0.082(5) 0.044(4) 0.006(4) 0.018(4) 0.019(5)
C59 0.091(6) 0.097(6) 0.065(4) -0.021(4) -0.009(4) -0.016(5)
C60 0.045(5) 0.107(7) 0.184(10) 0.043(7) 0.018(5) 0.001(5)
C61 0.073(5) 0.087(6) 0.114(7) 0.039(5) 0.012(5) -0.017(5)
C62 0.066(5) 0.057(4) 0.150(8) 0.001(5) 0.001(5) -0.018(4)
C63 0.046(3) 0.049(4) 0.055(3) -0.002(3) 0.004(3) -0.010(3)
C71 0.047(3) 0.052(3) 0.051(3) 0.007(3) 0.008(3) 0.011(3)
C72 0.081(5) 0.055(4) 0.064(4) 0.009(3) -0.009(4) -0.002(4)
C73 0.097(6) 0.077(5) 0.064(4) 0.013(4) -0.015(4) 0.005(5)
C74 0.089(6) 0.071(5) 0.054(4) 0.023(4) 0.007(4) 0.022(4)
C75 0.078(5) 0.058(4) 0.073(4) 0.020(4) 0.020(4) 0.009(4)
C76 0.060(4) 0.051(3) 0.056(4) 0.013(3) 0.012(3) 0.006(3)
C81 0.035(3) 0.055(3) 0.054(3) -0.007(3) 0.008(2) 0.002(3)
C82 0.050(4) 0.045(3) 0.078(4) 0.003(3) 0.010(3) 0.008(3)
C83 0.048(4) 0.070(5) 0.112(6) 0.005(4) 0.024(4) 0.018(4)
C84 0.055(4) 0.089(5) 0.085(5) -0.006(4) 0.026(4) 0.012(4)
C85 0.059(5) 0.088(5) 0.079(5) 0.013(4) 0.018(4) 0.005(4)
C86 0.044(3) 0.077(4) 0.055(3) 0.013(3) 0.014(3) 0.015(3)
C91 0.042(3) 0.043(3) 0.047(3) 0.009(2) 0.004(2) 0.002(3)
C92 0.043(3) 0.060(4) 0.051(3) -0.004(3) 0.005(3) 0.004(3)
C93 0.056(4) 0.064(4) 0.057(4) -0.015(3) 0.002(3) 0.003(3)
C94 0.050(4) 0.062(4) 0.073(4) -0.008(3) -0.013(3) 0.001(3)
C95 0.045(4) 0.057(4) 0.076(4) -0.009(3) 0.006(3) 0.001(3)
C96 0.045(3) 0.052(3) 0.060(4) -0.008(3) 0.012(3) -0.002(3)

loop_
_atom_type_symbol
_atom_type_description
_atom_type_scat_dispersion_real
_atom_type_scat_dispersion_imag
_atom_type_scat_source
C C 0.0181 0.0091 'International Tables Vol C Tables 4.2.6.8 and 6.1.1.4'
H H 0.0000 0.0000 'International Tables Vol C Tables 4.2.6.8 and 6.1.1.4'
N N 0.0311 0.0180 'International Tables Vol C Tables 4.2.6.8 and 6.1.1.4'
O O 0.0492 0.0322 'International Tables Vol C Tables 4.2.6.8 and 6.1.1.4'
P P 0.2955 0.4335 'International Tables Vol C Tables 4.2.6.8 and 6.1.1.4'
Ru Ru 0.0552 3.2960 'International Tables Vol C Tables 4.2.6.8 and 6.1.1.4'
S S 0.3331 0.5567 'International Tables Vol C Tables 4.2.6.8 and 6.1.1.4'
Si Si 0.2541 0.3302 'International Tables Vol C Tables 4.2.6.8 and 6.1.1.4'

loop_
_geom_angle_atom_site_label_1
_geom_angle_atom_site_label_2
_geom_angle_atom_site_label_3
_geom_angle
N1 Ru1 P1 176.14(13)
C1 Ru1 P1 87.33(15)
C1 Ru1 N1 90.99(19)
C1 Ru1 C2 117.3(2)
C1 Ru1 C3 123.0(2)
C2 Ru1 P1 89.13(14)
C2 Ru1 N1 94.73(19)
C2 Ru1 C3 119.5(2)
C3 Ru1 P1 89.04(15)
C3 Ru1 N1 88.97(19)
C21 P1 Ru1 113.75(17)
C31 P1 Ru1 116.24(18)
C31 P1 C21 103.4(2)
C31 P1 C41 102.6(2)
C41 P1 Ru1 116.29(17)
C41 P1 C21 102.8(3)
C4 Si1 C1 109.1(3)
C4 Si1 C5 109.1(3)
C4 Si1 C6 108.4(3)
C5 Si1 C1 115.4(3)
C5 Si1 C6 110.1(3)
C6 Si1 C1 104.5(3)
C7 Si2 C2 116.4(3)
C8 Si2 C2 106.0(3)
C8 Si2 C7 106.9(3)
C9 Si2 C2 106.6(3)
C9 Si2 C7 109.6(3)
C9 Si2 C8 111.4(3)
C10 Si3 C3 117.7(3)
C10 Si3 C12 106.6(5)
C11 Si3 C3 107.9(3)
C11 Si3 C10 107.6(5)
C11 Si3 C12 109.1(5)
C12 Si3 C3 107.6(4)
C13 N1 Ru1 163.1(5)
Si1 C1 Ru1 122.8(3)
Si2 C2 Ru1 119.9(3)
Si3 C3 Ru1 120.0(3)
N1 C13 S1 178.3(5)
C22 C21 P1 118.2(4)
C26 C21 P1 124.0(4)
C26 C21 C22 117.8(5)
C23 C22 C21 121.1(5)
C22 C23 C24 119.6(5)
C25 C24 C23 119.8(5)
C26 C25 C24 120.3(5)
C25 C26 C21 121.4(6)
C32 C31 P1 119.4(4)
C36 C31 P1 122.9(4)
C36 C31 C32 117.7(5)
C33 C32 C31 121.9(6)
C34 C33 C32 118.9(6)
C35 C34 C33 120.5(6)
C34 C35 C36 120.0(6)
C35 C36 C31 121.1(6)
C42 C41 P1 123.6(4)
C42 C41 C46 117.6(5)
C46 C41 P1 118.7(4)
C41 C42 C43 121.4(6)
C44 C43 C42 119.3(6)
C43 C44 C45 120.1(6)
C44 C45 C46 120.4(7)
C45 C46 C41 121.0(6)
N2 Ru2 P2 178.74(14)
C51 Ru2 P2 87.75(16)
C51 Ru2 N2 91.7(2)
C51 Ru2 C52 121.5(2)
C52 Ru2 P2 88.41(17)
C52 Ru2 N2 90.9(2)
C53 Ru2 P2 89.2(2)
C53 Ru2 N2 92.0(2)
C53 Ru2 C51 118.8(2)
C53 Ru2 C52 119.6(3)
C71 P2 Ru2 115.5(2)
C81 P2 Ru2 115.7(2)
C81 P2 C71 102.9(3)
C81 P2 C91 102.6(3)
C91 P2 Ru2 114.56(19)
C91 P2 C71 103.9(3)
C54 Si4 C51 106.0(3)
C55 Si4 C51 108.8(3)
C55 Si4 C54 109.4(4)
C56 Si4 C51 115.2(3)
C56 Si4 C54 108.0(3)
C56 Si4 C55 109.4(4)
C57 Si5 C52 108.4(3)
C57 Si5 C58 110.5(3)
C57 Si5 C59 108.4(4)
C58 Si5 C52 106.3(3)
C59 Si5 C52 117.1(3)
C59 Si5 C58 106.1(4)
C60 Si6 C53 105.8(4)
C61 Si6 C53 115.5(3)
C61 Si6 C60 106.6(4)
C61 Si6 C62 109.7(4)
C62 Si6 C53 109.3(3)
C62 Si6 C60 109.8(4)
C63 N2 Ru2 175.3(5)
Si4 C51 Ru2 120.0(3)
Si5 C52 Ru2 119.0(3)
Si6 C53 Ru2 119.8(3)
N2 C63 S2 179.1(6)
C72 C71 P2 118.5(5)
C76 C71 P2 122.2(5)
C76 C71 C72 119.3(6)
C73 C72 C71 119.9(7)
C74 C73 C72 121.2(7)
C73 C74 C75 119.5(6)
C74 C75 C76 121.1(7)
C75 C76 C71 119.1(7)
C82 C81 P2 122.5(5)
C86 C81 P2 119.8(5)
C86 C81 C82 117.7(5)
C81 C82 C83 120.7(6)
C84 C83 C82 119.7(7)
C85 C84 C83 120.2(7)
C84 C85 C86 119.9(7)
C85 C86 C81 121.8(6)
C92 C91 P2 122.7(4)
C92 C91 C96 118.0(6)
C96 C91 P2 119.3(4)
C91 C92 C93 121.1(6)
C94 C93 C92 119.3(6)
C95 C94 C93 120.3(6)
C94 C95 C96 120.3(6)
C95 C96 C91 120.9(6)
C1S C2S C3S 140(4)
C2S C3S C4S 141(4)
C3S C4S C5S 158(6)
O13S C4S C3S 123(4)
O13S C4S C5S 79(5)
C6S C5S C4S 109(7)
C12S O13S C4S 142(6)
O13S C12S C11S 143(7)

loop_
_geom_bond_atom_site_label_1
_geom_bond_atom_site_label_2
_geom_bond_distance
Ru1 P1 2.2763(13)
Ru1 N1 2.082(4)
Ru1 C1 2.001(6)
Ru1 C2 2.022(5)
Ru1 C3 2.029(5)
S1 C13 1.633(6)
P1 C21 1.826(5)
P1 C31 1.824(5)
P1 C41 1.825(6)
Si1 C1 1.900(5)
Si1 C4 1.845(6)
Si1 C5 1.851(7)
Si1 C6 1.869(6)
Si2 C2 1.894(5)
Si2 C7 1.863(6)
Si2 C8 1.862(6)
Si2 C9 1.861(6)
Si3 C3 1.911(5)
Si3 C10 1.850(9)
Si3 C11 1.838(8)
Si3 C12 1.873(9)
N1 C13 1.139(7)
C21 C22 1.392(7)
C21 C26 1.391(7)
C22 C23 1.385(7)
C23 C24 1.385(8)
C24 C25 1.377(9)
C25 C26 1.369(8)
C31 C32 1.391(8)
C31 C36 1.389(7)
C32 C33 1.387(8)
C33 C34 1.381(9)
C34 C35 1.378(9)
C35 C36 1.384(8)
C41 C42 1.384(8)
C41 C46 1.395(8)
C42 C43 1.398(8)
C43 C44 1.371(10)
C44 C45 1.375(10)
C45 C46 1.375(8)
Ru2 P2 2.2826(15)
Ru2 N2 2.078(5)
Ru2 C51 2.024(5)
Ru2 C52 2.031(5)
Ru2 C53 2.021(6)
S2 C63 1.626(7)
P2 C71 1.839(6)
P2 C81 1.835(5)
P2 C91 1.836(6)
Si4 C51 1.898(5)
Si4 C54 1.874(7)
Si4 C55 1.868(8)
Si4 C56 1.856(6)
Si5 C52 1.906(5)
Si5 C57 1.857(7)
Si5 C58 1.863(7)
Si5 C59 1.861(8)
Si6 C53 1.887(6)
Si6 C60 1.879(8)
Si6 C61 1.865(8)
Si6 C62 1.877(8)
N2 C63 1.160(7)
C71 C72 1.404(9)
C71 C76 1.391(8)
C72 C73 1.378(9)
C73 C74 1.356(11)
C74 C75 1.386(10)
C75 C76 1.387(9)
C81 C82 1.389(8)
C81 C86 1.381(8)
C82 C83 1.389(9)
C83 C84 1.378(10)
C84 C85 1.362(10)
C85 C86 1.372(9)
C91 C92 1.385(8)
C91 C96 1.394(8)
C92 C93 1.391(8)
C93 C94 1.381(9)
C94 C95 1.369(9)
C95 C96 1.375(8)
C1S C2S 1.48(2)
C2S C3S 1.488(19)
C3S C4S 1.494(19)
C4S C5S 1.52(2)
C4S O13S 1.401(19)
C5S C6S 1.50(2)
C11S C12S 1.49(2)
O13S C12S 1.40(2)
